data_4037655
loop_
_publ_author_name
'Chen, Rongxiang'
'Wang, Kai-Kai'
'Wang, Zhan-Yong'
'Miao, Changqing'
'Wang, Doudou'
'Zhang, An-An'
'Liu, Lantao'

_publ_section_title
;
 Synthesis of \g-Lactones by TBAI-Promoted Intermolecular
 Carboesterification of Carboxylic Acids with Alkenes and Alcohols.
;
_journal_name_full 'The Journal of organic chemistry'
_journal_paper_doi 10.1021/acs.joc.9b02568
_journal_year 2019
_chemical_formula_sum 'C13 H14 O4'
_chemical_formula_weight 234.24
_space_group_crystal_system triclinic
_space_group_IT_number 2
_space_group_name_Hall '-P 1'
_space_group_name_H-M_alt 'P -1'
_atom_sites_solution_hydrogens geom
_audit_creation_method SHELXL-2016/6
_cell_angle_alpha 99.691(2)
_cell_angle_beta 100.013(2)
_cell_angle_gamma 115.188(2)
_cell_formula_units_Z 4
_cell_length_a 11.0013(16)
_cell_length_b 11.2543(16)
_cell_length_c 11.7014(18)
_cell_measurement_reflns_used 3175
_cell_measurement_temperature 296(2)
_cell_measurement_theta_max 27.27
_cell_measurement_theta_min 2.17
_cell_volume 1242.4(3)
_computing_cell_refinement 'Bruker SMART'
_computing_data_collection 'Bruker SMART'
_computing_data_reduction 'Bruker SAINT'
_computing_molecular_graphics 'Bruker SHELXTL'
_computing_publication_material 'Bruker SHELXTL'
_computing_structure_refinement 'SHELXL-2016/6 (Sheldrick, 2016)'
_computing_structure_solution 'SHELXT 2014/5 (Sheldrick, 2014)'
_diffrn_ambient_temperature 296(2)
_diffrn_measured_fraction_theta_full 0.991
_diffrn_measured_fraction_theta_max 0.945
_diffrn_measurement_device_type 'CCD area detector'
_diffrn_measurement_method 'phi and omega scans'
_diffrn_radiation_type MoK\a
_diffrn_radiation_wavelength 0.71073
_diffrn_reflns_av_R_equivalents 0.0161
_diffrn_reflns_av_unetI/netI 0.0313
_diffrn_reflns_Laue_measured_fraction_full 0.991
_diffrn_reflns_Laue_measured_fraction_max 0.945
_diffrn_reflns_limit_h_max 13
_diffrn_reflns_limit_h_min -14
_diffrn_reflns_limit_k_max 13
_diffrn_reflns_limit_k_min -14
_diffrn_reflns_limit_l_max 15
_diffrn_reflns_limit_l_min -14
_diffrn_reflns_number 7485
_diffrn_reflns_point_group_measured_fraction_full 0.991
_diffrn_reflns_point_group_measured_fraction_max 0.945
_diffrn_reflns_theta_full 25.242
_diffrn_reflns_theta_max 27.520
_diffrn_reflns_theta_min 2.829
_exptl_absorpt_coefficient_mu 0.093
_exptl_absorpt_correction_type none
_exptl_crystal_colour COLORLESS
_exptl_crystal_density_diffrn 1.252
_exptl_crystal_description BLOCK
_exptl_crystal_F_000 496
_exptl_crystal_size_max 0.300
_exptl_crystal_size_mid 0.280
_exptl_crystal_size_min 0.270
_refine_diff_density_max 0.271
_refine_diff_density_min -0.198
_refine_diff_density_rms 0.031
_refine_ls_extinction_coef 0.038(3)
_refine_ls_extinction_expression Fc^*^=kFc[1+0.001xFc^2^\l^3^/sin(2\q)]^-1/4^
_refine_ls_extinction_method 'SHELXL-2016/6 (Sheldrick 2016)'
_refine_ls_goodness_of_fit_ref 1.012
_refine_ls_hydrogen_treatment constr
_refine_ls_matrix_type full
_refine_ls_number_parameters 308
_refine_ls_number_reflns 5403
_refine_ls_number_restraints 0
_refine_ls_restrained_S_all 1.012
_refine_ls_R_factor_all 0.0661
_refine_ls_R_factor_gt 0.0440
_refine_ls_shift/su_max 0.000
_refine_ls_shift/su_mean 0.000
_refine_ls_structure_factor_coef Fsqd
_refine_ls_weighting_details 'w=1/[\s^2^(Fo^2^)+(0.0622P)^2^+0.2611P] where P=(Fo^2^+2Fc^2^)/3'
_refine_ls_weighting_scheme calc
_refine_ls_wR_factor_gt 0.1165
_refine_ls_wR_factor_ref 0.1331
_reflns_Friedel_coverage 0.000
_reflns_number_gt 3851
_reflns_number_total 5403
_reflns_threshold_expression 'I > 2\s(I)'
_cod_data_source_file jo9b02568_si_002.cif
_cod_data_source_block 1
_cod_depositor_comments
;

2020-08-05
Z value and formula fixed to values more according to usual
chemical conventions.                 miguel
;
_cod_original_formula_sum 'C26 H28 O8'
_cod_original_formula_weight 468.48
_cod_original_formula_units_Z 2
_cod_database_code 4037655
_shelx_shelxl_version_number 2016/6
_shelx_space_group_comment
; 
The symmetry employed for this shelxl refinement is uniquely defined 
by the following loop, which should always be used as a source of 
symmetry information in preference to the above space-group names. 
They are only intended as comments. 
;
_shelx_estimated_absorpt_t_min 0.973
_shelx_estimated_absorpt_t_max 0.975

loop_
_space_group_symop_operation_xyz
'x, y, z'
'-x, -y, -z'

loop_
_atom_site_label
_atom_site_type_symbol
_atom_site_fract_x
_atom_site_fract_y
_atom_site_fract_z
_atom_site_U_iso_or_equiv
_atom_site_adp_type
_atom_site_occupancy
_atom_site_site_symmetry_order
_atom_site_calc_flag
_atom_site_refinement_flags_posn
_atom_site_refinement_flags_adp
C1 C 0.8697(2) 0.1608(2) 0.51102(17) 0.0636(5) Uani 1 1 d . .
H1A H 0.911606 0.105820 0.494847 0.076 Uiso 1 1 calc R U
C2 C 0.9500(2) 0.2993(2) 0.5569(2) 0.0722(6) Uani 1 1 d . .
H2A H 1.046558 0.338183 0.571292 0.087 Uiso 1 1 calc R U
C3 C 0.88848(18) 0.38184(19) 0.58182(18) 0.0615(5) Uani 1 1 d . .
H3A H 0.943649 0.475714 0.612880 0.074 Uiso 1 1 calc R U
C4 C 0.74485(16) 0.32455(17) 0.56055(14) 0.0470(4) Uani 1 1 d . .
C5 C 0.66429(19) 0.18450(18) 0.51417(15) 0.0542(4) Uani 1 1 d . .
H5A H 0.567755 0.144952 0.499906 0.065 Uiso 1 1 calc R U
C6 C 0.7269(2) 0.10347(19) 0.48906(16) 0.0589(5) Uani 1 1 d . .
H6A H 0.672147 0.009645 0.457130 0.071 Uiso 1 1 calc R U
C7 C 0.67309(17) 0.40809(18) 0.58548(15) 0.0491(4) Uani 1 1 d . .
C8 C 0.71099(18) 0.63424(18) 0.66236(15) 0.0511(4) Uani 1 1 d . .
H8A H 0.611367 0.596448 0.622074 0.061 Uiso 1 1 calc R U
C9 C 0.7945(2) 0.7722(2) 0.64408(17) 0.0616(5) Uani 1 1 d . .
H9A H 0.749793 0.780200 0.568716 0.074 Uiso 1 1 calc R U
H9B H 0.888334 0.788252 0.643823 0.074 Uiso 1 1 calc R U
C10 C 0.7972(2) 0.87175(18) 0.75123(17) 0.0551(4) Uani 1 1 d . .
C11 C 0.9332(3) 1.0024(2) 0.7998(3) 0.0893(7) Uani 1 1 d . .
H11A H 0.944790 1.053685 0.741228 0.134 Uiso 1 1 calc R U
H11B H 0.932108 1.055249 0.872796 0.134 Uiso 1 1 calc R U
H11C H 1.009240 0.981308 0.816481 0.134 Uiso 1 1 calc R U
C12 C 0.6724(2) 0.8979(2) 0.7292(2) 0.0767(6) Uani 1 1 d . .
H12A H 0.676232 0.945659 0.668205 0.115 Uiso 1 1 calc R U
H12B H 0.588093 0.812468 0.702954 0.115 Uiso 1 1 calc R U
H12C H 0.673720 0.952101 0.802602 0.115 Uiso 1 1 calc R U
C13 C 0.73782(17) 0.66492(18) 0.79792(16) 0.0502(4) Uani 1 1 d . .
C14 C 0.0937(2) 0.7333(2) 0.8715(2) 0.0676(5) Uani 1 1 d . .
H14A H 0.044861 0.779322 0.893910 0.081 Uiso 1 1 calc R U
C15 C 0.16826(19) 0.76865(17) 0.79049(17) 0.0571(5) Uani 1 1 d . .
H15A H 0.170848 0.839278 0.757883 0.069 Uiso 1 1 calc R U
C16 C 0.24021(18) 0.69996(16) 0.75644(15) 0.0498(4) Uani 1 1 d . .
H16A H 0.291221 0.724773 0.701167 0.060 Uiso 1 1 calc R U
C17 C 0.23677(15) 0.59454(15) 0.80410(14) 0.0406(3) Uani 1 1 d . .
C18 C 0.1614(2) 0.5589(2) 0.8864(2) 0.0647(5) Uani 1 1 d . .
H18A H 0.157978 0.488032 0.918989 0.078 Uiso 1 1 calc R U
C19 C 0.0907(3) 0.6298(2) 0.9201(3) 0.0853(7) Uani 1 1 d . .
H19A H 0.040643 0.606770 0.976324 0.102 Uiso 1 1 calc R U
C20 C 0.31704(16) 0.52487(15) 0.76609(14) 0.0439(4) Uani 1 1 d . .
C21 C 0.37707(17) 0.34866(16) 0.79126(15) 0.0454(4) Uani 1 1 d . .
H21A H 0.444080 0.392101 0.747092 0.054 Uiso 1 1 calc R U
C22 C 0.44885(18) 0.33266(16) 0.90509(15) 0.0488(4) Uani 1 1 d . .
H22A H 0.402788 0.338899 0.967726 0.059 Uiso 1 1 calc R U
H22B H 0.546095 0.401670 0.934407 0.059 Uiso 1 1 calc R U
C23 C 0.43585(18) 0.19053(16) 0.86647(15) 0.0493(4) Uani 1 1 d . .
C24 C 0.5526(3) 0.1892(3) 0.8165(2) 0.0875(7) Uani 1 1 d . .
H24A H 0.638856 0.236302 0.879502 0.131 Uiso 1 1 calc R U
H24B H 0.533205 0.096529 0.785120 0.131 Uiso 1 1 calc R U
H24C H 0.560236 0.233769 0.753066 0.131 Uiso 1 1 calc R U
C25 C 0.4124(3) 0.1159(2) 0.96196(19) 0.0784(7) Uani 1 1 d . .
H25A H 0.494357 0.160780 1.029424 0.118 Uiso 1 1 calc R U
H25B H 0.334127 0.115533 0.987836 0.118 Uiso 1 1 calc R U
H25C H 0.393797 0.023708 0.929708 0.118 Uiso 1 1 calc R U
C26 C 0.27288(18) 0.20367(17) 0.71991(15) 0.0480(4) Uani 1 1 d . .
O1 O 0.54920(12) 0.36240(14) 0.57442(12) 0.0658(4) Uani 1 1 d . .
O2 O 0.76334(12) 0.54235(12) 0.62289(12) 0.0576(3) Uani 1 1 d . .
O3 O 0.72306(15) 0.58633(14) 0.85837(13) 0.0704(4) Uani 1 1 d . .
O4 O 0.78625(14) 0.79835(12) 0.84544(10) 0.0570(3) Uani 1 1 d . .
O5 O 0.38795(17) 0.55536(17) 0.69849(16) 0.0860(5) Uani 1 1 d . .
O6 O 0.30250(12) 0.42376(11) 0.81678(11) 0.0512(3) Uani 1 1 d . .
O7 O 0.17432(15) 0.16629(14) 0.63564(12) 0.0693(4) Uani 1 1 d . .
O8 O 0.30643(13) 0.11666(11) 0.76548(10) 0.0552(3) Uani 1 1 d . .

loop_
_atom_site_aniso_label
_atom_site_aniso_U_11
_atom_site_aniso_U_22
_atom_site_aniso_U_33
_atom_site_aniso_U_23
_atom_site_aniso_U_13
_atom_site_aniso_U_12
C1 0.0709(12) 0.0657(12) 0.0597(11) 0.0058(9) 0.0154(9) 0.0420(10)
C2 0.0485(10) 0.0732(13) 0.0848(14) -0.0043(11) 0.0084(10) 0.0325(10)
C3 0.0448(9) 0.0547(10) 0.0694(12) -0.0079(9) 0.0089(8) 0.0208(8)
C4 0.0443(8) 0.0540(9) 0.0398(8) 0.0063(7) 0.0138(7) 0.0219(7)
C5 0.0494(9) 0.0571(10) 0.0500(9) 0.0100(8) 0.0196(8) 0.0190(8)
C6 0.0693(12) 0.0512(10) 0.0515(10) 0.0090(8) 0.0211(9) 0.0243(9)
C7 0.0442(9) 0.0568(10) 0.0441(9) 0.0089(7) 0.0158(7) 0.0221(8)
C8 0.0488(9) 0.0585(10) 0.0541(10) 0.0137(8) 0.0197(8) 0.0307(8)
C9 0.0718(12) 0.0727(12) 0.0602(11) 0.0313(10) 0.0346(10) 0.0404(10)
C10 0.0635(11) 0.0576(10) 0.0596(10) 0.0285(8) 0.0258(9) 0.0342(9)
C11 0.0823(16) 0.0646(13) 0.113(2) 0.0293(13) 0.0263(14) 0.0251(12)
C12 0.0912(15) 0.0910(15) 0.0910(15) 0.0485(13) 0.0434(13) 0.0655(14)
C13 0.0494(9) 0.0574(10) 0.0588(10) 0.0238(8) 0.0256(8) 0.0315(8)
C14 0.0682(12) 0.0616(11) 0.0938(15) 0.0225(11) 0.0273(11) 0.0466(10)
C15 0.0612(11) 0.0452(9) 0.0674(11) 0.0162(8) 0.0057(9) 0.0312(8)
C16 0.0532(9) 0.0439(9) 0.0537(10) 0.0178(7) 0.0122(8) 0.0232(8)
C17 0.0372(7) 0.0366(7) 0.0483(9) 0.0128(6) 0.0104(6) 0.0177(6)
C18 0.0757(12) 0.0632(11) 0.0968(15) 0.0471(11) 0.0542(12) 0.0489(10)
C19 0.1003(17) 0.0892(15) 0.125(2) 0.0581(15) 0.0785(16) 0.0686(14)
C20 0.0434(8) 0.0442(8) 0.0522(9) 0.0212(7) 0.0187(7) 0.0227(7)
C21 0.0514(9) 0.0444(8) 0.0574(10) 0.0217(7) 0.0277(8) 0.0300(7)
C22 0.0542(9) 0.0403(8) 0.0520(9) 0.0084(7) 0.0124(8) 0.0245(7)
C23 0.0595(10) 0.0438(8) 0.0454(9) 0.0053(7) 0.0050(7) 0.0310(8)
C24 0.0872(16) 0.1091(18) 0.0894(16) 0.0091(14) 0.0213(13) 0.0742(15)
C25 0.1031(17) 0.0572(12) 0.0635(12) 0.0199(10) -0.0023(11) 0.0355(12)
C26 0.0568(10) 0.0555(10) 0.0442(9) 0.0151(7) 0.0168(8) 0.0356(8)
O1 0.0430(7) 0.0721(8) 0.0771(9) 0.0079(7) 0.0228(6) 0.0246(6)
O2 0.0458(6) 0.0556(7) 0.0716(8) 0.0062(6) 0.0226(6) 0.0256(6)
O3 0.0823(9) 0.0725(9) 0.0774(9) 0.0430(8) 0.0375(8) 0.0409(8)
O4 0.0764(8) 0.0601(7) 0.0497(7) 0.0215(6) 0.0249(6) 0.0405(7)
O5 0.1063(11) 0.1041(11) 0.1265(13) 0.0833(11) 0.0875(11) 0.0798(10)
O6 0.0657(7) 0.0494(6) 0.0677(7) 0.0304(6) 0.0399(6) 0.0398(6)
O7 0.0707(9) 0.0764(9) 0.0599(8) 0.0138(7) 0.0004(7) 0.0420(7)
O8 0.0690(8) 0.0420(6) 0.0492(7) 0.0027(5) -0.0003(6) 0.0310(6)

loop_
_atom_type_symbol
_atom_type_description
_atom_type_scat_dispersion_real
_atom_type_scat_dispersion_imag
_atom_type_scat_source
C C 0.0033 0.0016 'International Tables Vol C Tables 4.2.6.8 and 6.1.1.4'
H H 0.0000 0.0000 'International Tables Vol C Tables 4.2.6.8 and 6.1.1.4'
O O 0.0106 0.0060 'International Tables Vol C Tables 4.2.6.8 and 6.1.1.4'

loop_
_geom_angle_atom_site_label_1
_geom_angle_atom_site_label_2
_geom_angle_atom_site_label_3
_geom_angle
C2 C1 C6 119.72(18)
C2 C1 H1A 120.1
C6 C1 H1A 120.1
C1 C2 C3 120.49(18)
C1 C2 H2A 119.8
C3 C2 H2A 119.8
C4 C3 C2 120.00(17)
C4 C3 H3A 120.0
C2 C3 H3A 120.0
C3 C4 C5 119.21(16)
C3 C4 C7 122.34(15)
C5 C4 C7 118.45(15)
C6 C5 C4 120.22(17)
C6 C5 H5A 119.9
C4 C5 H5A 119.9
C1 C6 C5 120.35(17)
C1 C6 H6A 119.8
C5 C6 H6A 119.8
O1 C7 O2 123.48(16)
O1 C7 C4 124.78(16)
O2 C7 C4 111.74(13)
O2 C8 C9 111.08(14)
O2 C8 C13 109.02(13)
C9 C8 C13 102.85(14)
O2 C8 H8A 111.2
C9 C8 H8A 111.2
C13 C8 H8A 111.2
C8 C9 C10 104.01(14)
C8 C9 H9A 111.0
C10 C9 H9A 111.0
C8 C9 H9B 111.0
C10 C9 H9B 111.0
H9A C9 H9B 109.0
O4 C10 C11 106.57(16)
O4 C10 C12 107.22(14)
C11 C10 C12 112.11(18)
O4 C10 C9 103.10(13)
C11 C10 C9 113.83(17)
C12 C10 C9 113.14(18)
C10 C11 H11A 109.5
C10 C11 H11B 109.5
H11A C11 H11B 109.5
C10 C11 H11C 109.5
H11A C11 H11C 109.5
H11B C11 H11C 109.5
C10 C12 H12A 109.5
C10 C12 H12B 109.5
H12A C12 H12B 109.5
C10 C12 H12C 109.5
H12A C12 H12C 109.5
H12B C12 H12C 109.5
O3 C13 O4 122.62(17)
O3 C13 C8 127.62(17)
O4 C13 C8 109.74(14)
C15 C14 C19 119.83(17)
C15 C14 H14A 120.1
C19 C14 H14A 120.1
C14 C15 C16 120.24(16)
C14 C15 H15A 119.9
C16 C15 H15A 119.9
C15 C16 C17 120.36(16)
C15 C16 H16A 119.8
C17 C16 H16A 119.8
C18 C17 C16 119.41(15)
C18 C17 C20 122.10(14)
C16 C17 C20 118.48(14)
C17 C18 C19 119.36(17)
C17 C18 H18A 120.3
C19 C18 H18A 120.3
C14 C19 C18 120.80(19)
C14 C19 H19A 119.6
C18 C19 H19A 119.6
O5 C20 O6 123.14(14)
O5 C20 C17 124.55(14)
O6 C20 C17 112.31(13)
O6 C21 C22 111.14(13)
O6 C21 C26 108.89(13)
C22 C21 C26 103.77(12)
O6 C21 H21A 110.9
C22 C21 H21A 110.9
C26 C21 H21A 110.9
C21 C22 C23 103.61(13)
C21 C22 H22A 111.0
C23 C22 H22A 111.0
C21 C22 H22B 111.0
C23 C22 H22B 111.0
H22A C22 H22B 109.0
O8 C23 C25 106.81(15)
O8 C23 C24 106.85(15)
C25 C23 C24 112.63(17)
O8 C23 C22 103.45(12)
C25 C23 C22 112.98(15)
C24 C23 C22 113.27(17)
C23 C24 H24A 109.5
C23 C24 H24B 109.5
H24A C24 H24B 109.5
C23 C24 H24C 109.5
H24A C24 H24C 109.5
H24B C24 H24C 109.5
C23 C25 H25A 109.5
C23 C25 H25B 109.5
H25A C25 H25B 109.5
C23 C25 H25C 109.5
H25A C25 H25C 109.5
H25B C25 H25C 109.5
O7 C26 O8 122.57(16)
O7 C26 C21 127.93(15)
O8 C26 C21 109.50(14)
C7 O2 C8 117.73(13)
C13 O4 C10 111.39(13)
C20 O6 C21 118.93(12)
C26 O8 C23 111.19(12)

loop_
_geom_bond_atom_site_label_1
_geom_bond_atom_site_label_2
_geom_bond_distance
C1 C2 1.371(3)
C1 C6 1.376(3)
C1 H1A 0.9300
C2 C3 1.385(3)
C2 H2A 0.9300
C3 C4 1.384(2)
C3 H3A 0.9300
C4 C5 1.386(2)
C4 C7 1.487(2)
C5 C6 1.381(3)
C5 H5A 0.9300
C6 H6A 0.9300
C7 O1 1.2076(19)
C7 O2 1.345(2)
C8 O2 1.4328(19)
C8 C9 1.506(3)
C8 C13 1.513(2)
C8 H8A 0.9800
C9 C10 1.521(3)
C9 H9A 0.9700
C9 H9B 0.9700
C10 O4 1.477(2)
C10 C11 1.507(3)
C10 C12 1.511(3)
C11 H11A 0.9600
C11 H11B 0.9600
C11 H11C 0.9600
C12 H12A 0.9600
C12 H12B 0.9600
C12 H12C 0.9600
C13 O3 1.199(2)
C13 O4 1.335(2)
C14 C15 1.360(3)
C14 C19 1.371(3)
C14 H14A 0.9300
C15 C16 1.382(2)
C15 H15A 0.9300
C16 C17 1.383(2)
C16 H16A 0.9300
C17 C18 1.378(2)
C17 C20 1.484(2)
C18 C19 1.388(3)
C18 H18A 0.9300
C19 H19A 0.9300
C20 O5 1.1959(19)
C20 O6 1.3334(18)
C21 O6 1.4376(17)
C21 C22 1.505(2)
C21 C26 1.513(2)
C21 H21A 0.9800
C22 C23 1.524(2)
C22 H22A 0.9700
C22 H22B 0.9700
C23 O8 1.480(2)
C23 C25 1.501(3)
C23 C24 1.506(3)
C24 H24A 0.9600
C24 H24B 0.9600
C24 H24C 0.9600
C25 H25A 0.9600
C25 H25B 0.9600
C25 H25C 0.9600
C26 O7 1.194(2)
C26 O8 1.3396(19)

loop_
_geom_torsion_atom_site_label_1
_geom_torsion_atom_site_label_2
_geom_torsion_atom_site_label_3
_geom_torsion_atom_site_label_4
_geom_torsion
C6 C1 C2 C3 0.4(3)
C1 C2 C3 C4 0.0(3)
C2 C3 C4 C5 0.0(3)
C2 C3 C4 C7 -179.92(18)
C3 C4 C5 C6 -0.3(3)
C7 C4 C5 C6 179.57(15)
C2 C1 C6 C5 -0.7(3)
C4 C5 C6 C1 0.7(3)
C3 C4 C7 O1 -175.93(18)
C5 C4 C7 O1 4.2(3)
C3 C4 C7 O2 3.8(2)
C5 C4 C7 O2 -176.12(15)
O2 C8 C9 C10 -144.66(15)
C13 C8 C9 C10 -28.16(18)
C8 C9 C10 O4 28.45(18)
C8 C9 C10 C11 143.47(17)
C8 C9 C10 C12 -87.01(18)
O2 C8 C13 O3 -42.2(2)
C9 C8 C13 O3 -160.20(18)
O2 C8 C13 O4 136.03(14)
C9 C8 C13 O4 18.07(18)
C19 C14 C15 C16 0.4(3)
C14 C15 C16 C17 0.2(3)
C15 C16 C17 C18 -0.3(3)
C15 C16 C17 C20 -179.24(15)
C16 C17 C18 C19 -0.2(3)
C20 C17 C18 C19 178.7(2)
C15 C14 C19 C18 -0.9(4)
C17 C18 C19 C14 0.8(4)
C18 C17 C20 O5 -177.2(2)
C16 C17 C20 O5 1.8(3)
C18 C17 C20 O6 2.3(2)
C16 C17 C20 O6 -178.75(14)
O6 C21 C22 C23 143.81(13)
C26 C21 C22 C23 26.93(16)
C21 C22 C23 O8 -28.12(17)
C21 C22 C23 C25 -143.24(16)
C21 C22 C23 C24 87.17(18)
O6 C21 C26 O7 45.3(2)
C22 C21 C26 O7 163.73(18)
O6 C21 C26 O8 -134.67(13)
C22 C21 C26 O8 -16.22(17)
O1 C7 O2 C8 6.1(2)
C4 C7 O2 C8 -173.56(14)
C9 C8 O2 C7 -152.65(16)
C13 C8 O2 C7 94.70(17)
O3 C13 O4 C10 178.60(16)
C8 C13 O4 C10 0.22(18)
C11 C10 O4 C13 -138.40(17)
C12 C10 O4 C13 101.38(18)
C9 C10 O4 C13 -18.26(18)
O5 C20 O6 C21 1.1(3)
C17 C20 O6 C21 -178.36(13)
C22 C21 O6 C20 133.00(15)
C26 C21 O6 C20 -113.30(15)
O7 C26 O8 C23 177.94(16)
C21 C26 O8 C23 -2.10(18)
C25 C23 O8 C26 138.75(16)
C24 C23 O8 C26 -100.48(17)
C22 C23 O8 C26 19.31(18)
